data_2006282
loop_
_publ_author_name
'Cronin, Leroy'
'Moore, Madeleine H.'
'Semlyen, J. Anthony'
'Wood, Barry R.'

_publ_contact_author
;
Mr Leroy Cronin,
Department of Chemistry
University of York
Heslington
York YO1 5DD
England
;
_publ_section_title
;
 A Cyclic Monomer of Tetraethyleneglycol Succinate
;
_journal_issue 7
_journal_name_full 'Acta Crystallographica Section C'
_journal_page_first 940
_journal_page_last 942
_journal_paper_doi 10.1107/S0108270197002928
_journal_volume 53
_journal_year 1997
_chemical_formula_sum 'C12 H20 O7'
_chemical_formula_weight 276.28
_chemical_name_systematic 'Tetraethyleneneglycol succinate'
_space_group_IT_number 19
_symmetry_cell_setting orthorhombic
_symmetry_space_group_name_Hall 'P 2ac 2ab'
_symmetry_space_group_name_H-M 'P 21 21 21'
_audit_creation_method SHELXL
_cell_angle_alpha 90.00
_cell_angle_beta 90.00
_cell_angle_gamma 90.00
_cell_formula_units_Z 4
_cell_length_a 8.97(2)
_cell_length_b 18.89(3)
_cell_length_c 8.355(8)
_cell_measurement_reflns_used 20
_cell_measurement_temperature 293(2)
_cell_measurement_theta_max 7.55
_cell_measurement_theta_min 5.25
_cell_volume 1416(4)
_computing_cell_refinement TEXSAN
_computing_data_collection 'TEXSAN (Molecular Structure Corporation, 1992)'
_computing_data_reduction TEXSAN
_computing_molecular_graphics TEXSAN
_computing_publication_material TEXSAN
_computing_structure_refinement 'SHELXL93 (Sheldrick, 1993)'
_computing_structure_solution 'SHELXS86 (Sheldrick, 1990)'
_diffrn_ambient_temperature 293(2)
_diffrn_measurement_device AFC6S
_diffrn_measurement_method \w--2\q
_diffrn_radiation_monochromator graphite
_diffrn_radiation_source 'fine-focus sealed tube'
_diffrn_radiation_type MoK\a
_diffrn_radiation_wavelength 0.71069
_diffrn_reflns_av_R_equivalents 0.0000
_diffrn_reflns_av_sigmaI/netI 0.0787
_diffrn_reflns_limit_h_max 10
_diffrn_reflns_limit_h_min 0
_diffrn_reflns_limit_k_max 22
_diffrn_reflns_limit_k_min 0
_diffrn_reflns_limit_l_max 9
_diffrn_reflns_limit_l_min 0
_diffrn_reflns_number 1457
_diffrn_reflns_theta_max 25.00
_diffrn_reflns_theta_min 2.51
_diffrn_standards_decay_% 0
_diffrn_standards_interval_count 150
_diffrn_standards_number 3
_exptl_absorpt_coefficient_mu 0.107
_exptl_absorpt_correction_type none
_exptl_crystal_colour colourless
_exptl_crystal_density_diffrn 1.296
_exptl_crystal_density_meas ?
_exptl_crystal_description Plate
_exptl_crystal_F_000 592
_exptl_crystal_size_max 0.8
_exptl_crystal_size_mid 0.6
_exptl_crystal_size_min 0.05
_refine_diff_density_max 0.19
_refine_diff_density_min -0.20
_refine_ls_abs_structure_details 'Flack (1983)'
_refine_ls_abs_structure_Flack 3.(4)
_refine_ls_extinction_method none
_refine_ls_goodness_of_fit_all 1.053
_refine_ls_goodness_of_fit_obs 1.080
_refine_ls_hydrogen_treatment 'H atoms riding'
_refine_ls_matrix_type full
_refine_ls_number_parameters 172
_refine_ls_number_reflns 1449
_refine_ls_number_restraints 0
_refine_ls_restrained_S_all 1.679
_refine_ls_restrained_S_obs 1.080
_refine_ls_R_factor_all 0.1552
_refine_ls_R_factor_obs .0527
_refine_ls_shift/esd_max 0.000
_refine_ls_shift/esd_mean 0.000
_refine_ls_structure_factor_coef Fsqd
_refine_ls_weighting_details 'w = 1/[\s^2^(Fo^2^)+(0.1000P)^2^] where P=(Fo^2^+2Fc^2^)/3'
_refine_ls_weighting_scheme calc
_refine_ls_wR_factor_all 0.3111
_refine_ls_wR_factor_obs .1395
_reflns_number_observed 758
_reflns_number_total 1457
_reflns_observed_criterion >2sigma(I)
_cod_data_source_file bm1137.cif
_cod_data_source_block shelxl
_cod_depositor_comments
;
The following automatic conversions were performed:

'_exptl_crystal_density_meas' value 'not measured' was changed to '?'
- the value is perceived as not measured.

Automatic conversion script
Id: cif_fix_values 3008 2015-01-20 13:52:24Z robertas 

The following automatic conversions were performed:

'_refine_ls_weighting_scheme' value 'calc w =
1/[\s^2^(Fo^2^)+(0.1000P)^2^] where P=(Fo^2^+2Fc^2^)/3' was changed
to 'calc'. New tag '_refine_ls_weighting_details' was created. The
value of the new tag was set to 'w = 1/[\s^2^(Fo^2^)+(0.1000P)^2^]
where P=(Fo^2^+2Fc^2^)/3'.

Automatic conversion script
Id: cif_fix_values 3143 2015-03-26 13:38:13Z robertas 
;
_cod_database_code 2006282

loop_
_symmetry_equiv_pos_as_xyz
'x, y, z'
'-x+1/2, -y, z+1/2'
'x+1/2, -y+1/2, -z'
'-x, y+1/2, -z+1/2'

loop_
_atom_site_aniso_label
_atom_site_aniso_U_11
_atom_site_aniso_U_22
_atom_site_aniso_U_33
_atom_site_aniso_U_12
_atom_site_aniso_U_13
_atom_site_aniso_U_23
O1 .052(3) .066(3) .070(3) .001(3) .003(3) .003(3)
O2 .067(3) .066(3) .056(3) -.002(3) .004(3) .007(3)
O3 .062(3) .048(3) .068(3) .006(3) -.015(3) .009(3)
O4 .050(3) .038(3) .083(4) .001(2) -.011(3) .008(3)
O5 .050(3) .080(4) .085(4) -.012(3) -.015(3) .010(3)
O6 .112(5) .102(5) .060(4) -.027(4) .011(4) -.027(3)
O7 .055(3) .078(3) .055(3) -.009(3) .003(3) .011(3)
C1 .070(6) .077(6) .088(6) -.024(5) .023(6) -.003(5)
C2 .099(7) .069(5) .075(6) -.021(5) .008(6) .005(5)
C3 .093(6) .051(5) .073(6) -.010(5) -.030(6) .012(4)
C4 .080(5) .046(4) .068(5) .009(5) -.011(5) .000(4)
C5 .056(4) .053(4) .068(5) .009(4) -.004(5) .006(4)
C6 .045(5) .056(5) .089(6) .013(4) -.006(4) .005(4)
C7 .052(4) .047(4) .050(4) -.011(4) .005(4) -.007(4)
C8 .055(5) .047(4) .059(4) -.011(4) .000(4) .012(4)
C9 .050(5) .050(4) .054(4) .002(4) -.001(4) .005(4)
C10 .055(5) .054(5) .049(5) .006(4) .001(4) -.006(4)
C11 .071(5) .074(5) .068(5) .016(5) .031(5) .008(5)
C12 .042(4) .099(7) .060(5) .008(5) .011(5) .016(5)

loop_
_atom_site_label
_atom_site_fract_x
_atom_site_fract_y
_atom_site_fract_z
_atom_site_U_iso_or_equiv
_atom_site_thermal_displace_type
_atom_site_calc_flag
_atom_site_refinement_flags
_atom_site_occupancy
_atom_site_disorder_group
_atom_site_type_symbol
O1 .0070(6) .2633(2) .1163(6) .0620(10) Uani d . 1 . O
O2 -.1244(6) .3902(3) .2403(6) .063(2) Uani d . 1 . O
O3 -.4453(5) .3690(2) .2979(6) .0590(10) Uani d . 1 . O
O4 -.4252(5) .1851(2) .3969(6) .0570(10) Uani d . 1 . O
O5 -.6174(6) .1186(3) .3217(7) .071(2) Uani d . 1 . O
O6 -.2379(8) .0677(3) .1586(7) .091(2) Uani d . 1 . O
O7 -.0550(5) .1267(3) .2754(6) .0630(10) Uani d . 1 . O
C1 .0841(9) .3288(4) .1365(12) .079(3) Uani d . 1 . C
H1A .1655(9) .3319(4) .0605(12) .094 Uiso calc R 1 . H
H1B .1254(9) .3315(4) .2436(12) .094 Uiso calc R 1 . H
C2 -.0199(11) .3876(4) .1110(11) .081(3) Uani d . 1 . C
H2A .0347(11) .4318(4) .1052(11) .097 Uiso calc R 1 . H
H2B -.0725(11) .3810(4) .0106(11) .097 Uiso calc R 1 . H
C3 -.2333(9) .4421(4) .2250(10) .072(2) Uani d . 1 . C
H3A -.2717(9) .4421(4) .1165(10) .087 Uiso calc R 1 . H
H3B -.1900(9) .4882(4) .2459(10) .087 Uiso calc R 1 . H
C4 -.3583(10) .4287(4) .3406(9) .064(2) Uani d . 1 . C
H4A -.3171(10) .4214(4) .4467(9) .077 Uiso calc R 1 . H
H4B -.4220(10) .4701(4) .3448(9) .077 Uiso calc R 1 . H
C5 -.3821(8) .3053(4) .3570(9) .059(2) Uani d . 1 . C
H5A -.3535(8) .3109(4) .4682(9) .071 Uiso calc R 1 . H
H5B -.2942(8) .2929(4) .2956(9) .071 Uiso calc R 1 . H
C6 -.4977(8) .2487(3) .3416(10) .063(2) Uani d . 1 . C
H6A -.5841(8) .2595(3) .4070(10) .076 Uiso calc R 1 . H
H6B -.5293(8) .2436(3) .2311(10) .076 Uiso calc R 1 . H
C7 -.4956(8) .1224(3) .3803(9) .049(2) Uani d . 1 . C
C8 -.4040(8) .0630(4) .4429(9) .054(2) Uani d . 1 . C
H8A -.4244(8) .0212(4) .3795(9) .064 Uiso calc R 1 . H
H8B -.4349(8) .0531(4) .5519(9) .064 Uiso calc R 1 . H
C9 -.2380(8) .0761(4) .4422(8) .051(2) Uani d . 1 . C
H9A -.2160(8) .1164(4) .5101(8) .062 Uiso calc R 1 . H
H9B -.1877(8) .0352(4) .4868(8) .062 Uiso calc R 1 . H
C10 -.1789(8) .0899(4) .2792(10) .053(2) Uani d . 1 . C
C11 .0168(9) .1375(4) .1229(10) .071(2) Uani d . 1 . C
H11A -.0575(9) .1399(4) .0386(10) .085 Uiso calc R 1 . H
H11B .0833(9) .0984(4) .1000(10) .085 Uiso calc R 1 . H
C12 .1020(8) .2045(4) .1291(10) .067(2) Uani d . 1 . C
H12A .1564(8) .2071(4) .2293(10) .080 Uiso calc R 1 . H
H12B .1738(8) .2055(4) .0424(10) .080 Uiso calc R 1 . H

loop_
_atom_type_symbol
_atom_type_description
_atom_type_scat_dispersion_real
_atom_type_scat_dispersion_imag
_atom_type_scat_source
C C 0.0033 0.0016 'International Tables Vol C Tables 4.2.6.8 and 6.1.1.4'
H H 0.0000 0.0000 'International Tables Vol C Tables 4.2.6.8 and 6.1.1.4'
O O 0.0106 0.0060 'International Tables Vol C Tables 4.2.6.8 and 6.1.1.4'

loop_
_geom_angle_atom_site_label_1
_geom_angle_atom_site_label_2
_geom_angle_atom_site_label_3
_geom_angle
_geom_angle_publ_flag
C12 O1 C1 112.5(6) no
C3 O2 C2 114.6(6) yes
C4 O3 C5 111.6(6) yes
C7 O4 C6 119.1(6) yes
C10 O7 C11 118.4(7) no
O1 C1 C2 109.3(7) no
O2 C2 C1 109.5(7) no
O2 C3 C4 110.3(6) yes
O3 C4 C3 112.6(6) yes
O3 C5 C6 107.4(6) yes
O4 C6 C5 104.8(6) yes
O5 C7 O4 121.4(7) yes
O5 C7 C8 127.1(7) yes
O4 C7 C8 111.5(6) yes
C7 C8 C9 114.9(6) yes
C10 C9 C8 112.7(6) no
O6 C10 O7 122.2(7) no
O6 C10 C9 123.1(7) no
O7 C10 C9 114.7(7) no
O7 C11 C12 108.7(7) no
O1 C12 C11 111.1(6) no

loop_
_geom_bond_atom_site_label_1
_geom_bond_atom_site_label_2
_geom_bond_site_symmetry_2
_geom_bond_distance
_geom_bond_publ_flag
O1 C12 . 1.403(9) no
O1 C1 . 1.429(8) no
O2 C3 . 1.390(9) yes
O2 C2 . 1.431(10) no
O3 C4 . 1.418(8) yes
O3 C5 . 1.419(7) yes
O4 C7 . 1.350(8) yes
O4 C6 . 1.442(7) yes
O5 C7 . 1.199(9) yes
O6 C10 . 1.214(9) no
O7 C10 . 1.312(8) no
O7 C11 . 1.442(9) no
C1 C2 . 1.465(11) no
C3 C4 . 1.502(11) yes
C5 C6 . 1.495(9) yes
C7 C8 . 1.486(10) yes
C8 C9 . 1.510(10) yes
C9 C10 . 1.484(10) no
C11 C12 . 1.480(10) no

loop_
_cod_related_entry_id
_cod_related_entry_database
_cod_related_entry_code
1 ChemSpider 512269
